data_7109807
loop_
_publ_author_name
'Anna S. Degtyarenko'
'Eduard B. Rusanov'
'Antonio Bauza'
'Antonio Frontera'
'Harald Krautscheid'
'Alexander N. Chernega'
'Andriy A. Mokhire'
'Konstantin V. Domasevitch'

_publ_section_title
;
 Self-assembly cavitand precisely recognizing hexafluorosilicate: a
 concerted action of two coordination and twelve CHF bonds
;
_journal_name_full Chem.Commun.
_journal_page_first 9018
_journal_paper_doi 10.1039/c3cc45271a
_journal_volume 49
_journal_year 2013
_chemical_formula_moiety 'C58 H48 Cu2 F6 N16 O2 Si, F6 Si, 3(C H4 O)'
_chemical_formula_sum 'C61 H60 Cu2 F12 N16 O5 Si2'
_chemical_formula_weight 1508.51
_chemical_name_systematic
;
\m-Hexafluorosilicato-tetrakis[\m-1,3-bis(pyridazin-4-yl)benzene-
\k^2^N^2^:N^2'^]-dimethanol-dicopper(II) hexafluorosilicate, 
solvate with 3 methanol
;
_space_group_IT_number 87
_space_group_name_Hall '-I 4'
_symmetry_cell_setting tetragonal
_symmetry_Int_Tables_number 87
_symmetry_space_group_name_Hall '-I 4'
_symmetry_space_group_name_H-M 'I 4/m'
_atom_sites_solution_hydrogens geom
_atom_sites_solution_primary direct
_atom_sites_solution_secondary difmap
_audit_creation_method SHELXL-97
_cell_angle_alpha 90.00
_cell_angle_beta 90.00
_cell_angle_gamma 90.00
_cell_formula_units_Z 4
_cell_length_a 17.1490(3)
_cell_length_b 17.1490(3)
_cell_length_c 20.7268(9)
_cell_measurement_reflns_used 21088
_cell_measurement_temperature 173(2)
_cell_measurement_theta_max 29.11
_cell_measurement_theta_min 2.59
_cell_volume 6095.5(3)
_computing_cell_refinement 'SAINT-NT (Bruker, 1999)'
_computing_data_collection 'SMART-NT (Bruker, 1998)'
_computing_data_reduction 'SAINT-NT (Bruker, 1999)'
_computing_molecular_graphics 'Diamond 2.1e (Brandenburg, 1999)'
_computing_publication_material 'WinGX 1.70.01 (Farrugia, 1999)'
_computing_structure_refinement 'SHELXL-97 (Sheldrick, 2008)'
_computing_structure_solution 'SHELXS-97 (Sheldrick, 2008)'
_diffrn_ambient_temperature 173(2)
_diffrn_measured_fraction_theta_full 0.998
_diffrn_measured_fraction_theta_max 0.998
_diffrn_measurement_device_type 'Bruker APEXII area-detector diffractometer'
_diffrn_measurement_method '\w scans'
_diffrn_radiation_monochromator graphite
_diffrn_radiation_source 'fine-focus sealed tube'
_diffrn_radiation_type MoK\a
_diffrn_radiation_wavelength 0.71073
_diffrn_reflns_av_R_equivalents 0.0480
_diffrn_reflns_av_sigmaI/netI 0.0438
_diffrn_reflns_limit_h_max 21
_diffrn_reflns_limit_h_min -23
_diffrn_reflns_limit_k_max 23
_diffrn_reflns_limit_k_min -14
_diffrn_reflns_limit_l_max 28
_diffrn_reflns_limit_l_min -27
_diffrn_reflns_number 21088
_diffrn_reflns_theta_full 29.11
_diffrn_reflns_theta_max 29.11
_diffrn_reflns_theta_min 2.59
_diffrn_standards_decay_% 0
_exptl_absorpt_coefficient_mu 0.841
_exptl_absorpt_correction_T_max 0.8914
_exptl_absorpt_correction_T_min 0.8048
_exptl_absorpt_correction_type empirical
_exptl_absorpt_process_details 'SADABS (Sheldrick, 1996)'
_exptl_crystal_colour blue-green
_exptl_crystal_density_diffrn 1.644
_exptl_crystal_density_method 'not measured'
_exptl_crystal_description prism
_exptl_crystal_F_000 3088
_exptl_crystal_size_max 0.27
_exptl_crystal_size_mid 0.23
_exptl_crystal_size_min 0.14
_platon_squeeze_details
;
;
_refine_diff_density_max 0.376
_refine_diff_density_min -0.611
_refine_diff_density_rms 0.060
_refine_ls_extinction_method none
_refine_ls_goodness_of_fit_ref 1.053
_refine_ls_hydrogen_treatment constr
_refine_ls_matrix_type full
_refine_ls_number_parameters 223
_refine_ls_number_reflns 4216
_refine_ls_number_restraints 0
_refine_ls_restrained_S_all 1.053
_refine_ls_R_factor_all 0.0600
_refine_ls_R_factor_gt 0.0415
_refine_ls_shift/su_max 0.000
_refine_ls_shift/su_mean 0.000
_refine_ls_structure_factor_coef Fsqd
_refine_ls_weighting_details 'calc w=1/[\s^2^(Fo^2^)+(0.0532P)^2^+0.0000P] where P=(Fo^2^+2Fc^2^)/3'
_refine_ls_weighting_scheme calc
_refine_ls_wR_factor_gt 0.0990
_refine_ls_wR_factor_ref 0.1048
_reflns_number_gt 3037
_reflns_number_total 4216
_reflns_threshold_expression >2sigma(I)
_cod_data_source_file c3cc45271a.txt
_cod_data_source_block (1)
_cod_depositor_comments
;
The following automatic conversions were performed:

data name '_iucr_refine_instruction_details' was replaced with
'_iucr_refine_instructions_details' as specified in the replacement
file 'data/replacement-values/replacement_tags.lst'.

Automatic conversion script
Id: cif_correct_tags 9268 2022-04-12 08:56:07Z antanas 
;
_cod_database_code 7109807

loop_
_symmetry_equiv_pos_as_xyz
'x, y, z'
'-x, -y, z'
'-y, x, z'
'y, -x, z'
'x+1/2, y+1/2, z+1/2'
'-x+1/2, -y+1/2, z+1/2'
'-y+1/2, x+1/2, z+1/2'
'y+1/2, -x+1/2, z+1/2'
'-x, -y, -z'
'x, y, -z'
'y, -x, -z'
'-y, x, -z'
'-x+1/2, -y+1/2, -z+1/2'
'x+1/2, y+1/2, -z+1/2'
'y+1/2, -x+1/2, -z+1/2'
'-y+1/2, x+1/2, -z+1/2'

loop_
_atom_site_label
_atom_site_type_symbol
_atom_site_fract_x
_atom_site_fract_y
_atom_site_fract_z
_atom_site_U_iso_or_equiv
_atom_site_adp_type
_atom_site_occupancy
_atom_site_symmetry_multiplicity
_atom_site_calc_flag
_atom_site_refinement_flags
Cu1 Cu 0.358273(18) 0.177570(18) 0.0000 0.03324(12) Uani 1 2 d S
Si1 Si 0.5000 0.0000 0.0000 0.01518(18) Uani 1 4 d S
Si2 Si 0.0000 0.0000 0.24622(4) 0.01720(19) Uani 1 4 d S
F1 F 0.43793(8) 0.07560(8) 0.0000 0.0231(3) Uani 1 2 d S
F2 F 0.42450(8) -0.06179(8) 0.0000 0.0216(3) Uani 1 2 d S
F3 F 0.5000 0.0000 0.08117(7) 0.0225(3) Uani 1 2 d S
F4 F 0.0000 0.0000 0.16523(10) 0.0345(5) Uani 1 4 d S
F5 F 0.06273(6) 0.07600(6) 0.24679(5) 0.0258(2) Uani 1 1 d .
F6 F 0.0000 0.0000 0.32813(9) 0.0217(4) Uani 1 4 d S
N1 N 0.29371(9) 0.11646(10) 0.06901(10) 0.0375(4) Uani 1 1 d .
N2 N 0.22143(10) 0.14317(12) 0.07980(11) 0.0501(5) Uani 1 1 d .
N3 N 0.56728(10) -0.22375(9) 0.06874(9) 0.0359(4) Uani 1 1 d .
N4 N 0.57687(12) -0.30072(10) 0.07799(11) 0.0492(5) Uani 1 1 d .
C1 C 0.31777(12) 0.05108(12) 0.09759(10) 0.0357(5) Uani 1 1 d .
H1 H 0.3699 0.0346 0.0901 0.043 Uiso 1 1 calc R
C2 C 0.27122(12) 0.00532(14) 0.13788(10) 0.0374(5) Uani 1 1 d .
C3 C 0.19666(13) 0.03268(16) 0.14830(12) 0.0491(6) Uani 1 1 d .
H3 H 0.1610 0.0052 0.1750 0.059 Uiso 1 1 calc R
C4 C 0.17575(13) 0.10166(18) 0.11837(14) 0.0560(8) Uani 1 1 d .
H4 H 0.1246 0.1208 0.1261 0.067 Uiso 1 1 calc R
C5 C 0.51018(12) -0.18582(12) 0.09802(11) 0.0345(5) Uani 1 1 d .
H5 H 0.5063 -0.1312 0.0911 0.041 Uiso 1 1 calc R
C6 C 0.45495(13) -0.22123(13) 0.13868(10) 0.0378(5) Uani 1 1 d .
C7 C 0.46594(17) -0.30011(14) 0.14745(12) 0.0531(7) Uani 1 1 d .
H7 H 0.4316 -0.3292 0.1742 0.064 Uiso 1 1 calc R
C8 C 0.52739(19) -0.33604(14) 0.11690(14) 0.0589(8) Uani 1 1 d .
H8 H 0.5347 -0.3902 0.1244 0.071 Uiso 1 1 calc R
C9 C 0.30130(12) -0.06716(14) 0.16808(10) 0.0395(5) Uani 1 1 d .
C10 C 0.36185(12) -0.10872(13) 0.14011(10) 0.0345(5) Uani 1 1 d .
H10 H 0.3837 -0.0908 0.1007 0.041 Uiso 1 1 calc R
C11 C 0.39149(13) -0.17658(14) 0.16873(10) 0.0407(5) Uani 1 1 d .
C12 C 0.35812(16) -0.20139(18) 0.22693(12) 0.0579(8) Uani 1 1 d .
H12 H 0.3775 -0.2471 0.2472 0.069 Uiso 1 1 calc R
C13 C 0.29788(18) -0.1610(2) 0.25529(12) 0.0646(9) Uani 1 1 d .
H13 H 0.2760 -0.1789 0.2947 0.078 Uiso 1 1 calc R
C14 C 0.26930(15) -0.09441(18) 0.22639(11) 0.0566(8) Uani 1 1 d .
H14 H 0.2276 -0.0667 0.2460 0.068 Uiso 1 1 calc R
O1 O 0.27551(18) 0.27355(17) -0.03015(15) 0.0428(7) Uani 0.50 1 d P
H1O H 0.2372 0.2491 -0.0464 0.051 Uiso 0.50 1 d PR
C15 C 0.2430(2) 0.3302(2) 0.0000 0.0691(12) Uani 1 2 d S
H15A H 0.2106 0.3590 -0.0292 0.104 Uiso 0.50 1 d PR
H15B H 0.2118 0.3104 0.0348 0.104 Uiso 0.50 1 d PR
H15C H 0.2828 0.3638 0.0170 0.104 Uiso 0.50 1 d PR

loop_
_atom_site_aniso_label
_atom_site_aniso_U_11
_atom_site_aniso_U_22
_atom_site_aniso_U_33
_atom_site_aniso_U_23
_atom_site_aniso_U_13
_atom_site_aniso_U_12
Cu1 0.01976(18) 0.01757(18) 0.0624(3) 0.000 0.000 0.00259(12)
Si1 0.0138(4) 0.0140(4) 0.0177(4) 0.000 0.000 -0.0010(3)
Si2 0.0176(3) 0.0176(3) 0.0163(4) 0.000 0.000 0.000
F1 0.0208(7) 0.0176(7) 0.0308(8) 0.000 0.000 0.0031(5)
F2 0.0196(7) 0.0201(7) 0.0251(7) 0.000 0.000 -0.0061(5)
F3 0.0239(7) 0.0248(7) 0.0188(7) 0.000 0.000 -0.0048(6)
F4 0.0433(8) 0.0433(8) 0.0167(10) 0.000 0.000 0.000
F5 0.0246(6) 0.0219(5) 0.0309(6) 0.0042(4) 0.0015(4) -0.0049(4)
F6 0.0230(6) 0.0230(6) 0.0189(9) 0.000 0.000 0.000
N1 0.0195(8) 0.0328(9) 0.0602(12) -0.0191(9) 0.0084(8) -0.0011(7)
N2 0.0230(9) 0.0544(13) 0.0730(14) -0.0250(11) 0.0079(9) 0.0065(8)
N3 0.0310(9) 0.0202(8) 0.0565(11) 0.0108(8) -0.0127(8) -0.0024(7)
N4 0.0598(13) 0.0213(9) 0.0664(13) 0.0144(9) -0.0162(11) 0.0008(8)
C1 0.0237(10) 0.0353(11) 0.0482(12) -0.0150(10) 0.0117(9) -0.0041(8)
C2 0.0275(10) 0.0512(14) 0.0335(10) -0.0183(10) 0.0095(8) -0.0124(9)
C3 0.0274(11) 0.0698(17) 0.0503(14) -0.0229(13) 0.0149(11) -0.0132(11)
C4 0.0208(11) 0.080(2) 0.0672(17) -0.0281(15) 0.0134(11) 0.0006(11)
C5 0.0301(11) 0.0247(10) 0.0487(12) 0.0172(9) -0.0103(9) -0.0041(8)
C6 0.0386(12) 0.0392(12) 0.0355(10) 0.0170(9) -0.0121(9) -0.0148(9)
C7 0.0729(18) 0.0368(13) 0.0498(14) 0.0216(11) -0.0098(13) -0.0239(13)
C8 0.087(2) 0.0263(12) 0.0631(17) 0.0189(12) -0.0129(16) -0.0099(13)
C9 0.0324(11) 0.0565(14) 0.0295(10) -0.0062(10) 0.0076(9) -0.0194(10)
C10 0.0312(11) 0.0448(12) 0.0276(9) 0.0059(9) 0.0048(8) -0.0145(9)
C11 0.0407(12) 0.0491(13) 0.0324(11) 0.0127(10) -0.0041(9) -0.0217(10)
C12 0.0573(16) 0.081(2) 0.0353(12) 0.0247(13) -0.0033(12) -0.0329(15)
C13 0.0620(18) 0.101(2) 0.0305(12) 0.0127(14) 0.0088(12) -0.0399(17)
C14 0.0461(14) 0.090(2) 0.0335(11) -0.0130(14) 0.0171(11) -0.0306(14)
O1 0.0435(17) 0.0353(16) 0.0497(16) -0.0045(13) -0.0023(14) 0.0180(13)
C15 0.060(3) 0.047(2) 0.101(3) 0.000 0.000 0.0303(19)

loop_
_atom_type_symbol
_atom_type_description
_atom_type_scat_dispersion_real
_atom_type_scat_dispersion_imag
_atom_type_scat_source
C C 0.0033 0.0016 'International Tables Vol C Tables 4.2.6.8 and 6.1.1.4'
H H 0.0000 0.0000 'International Tables Vol C Tables 4.2.6.8 and 6.1.1.4'
N N 0.0061 0.0033 'International Tables Vol C Tables 4.2.6.8 and 6.1.1.4'
O O 0.0106 0.0060 'International Tables Vol C Tables 4.2.6.8 and 6.1.1.4'
F F 0.0171 0.0103 'International Tables Vol C Tables 4.2.6.8 and 6.1.1.4'
Si Si 0.0817 0.0704 'International Tables Vol C Tables 4.2.6.8 and 6.1.1.4'
Cu Cu 0.3201 1.2651 'International Tables Vol C Tables 4.2.6.8 and 6.1.1.4'

loop_
_geom_angle_atom_site_label_1
_geom_angle_atom_site_label_2
_geom_angle_atom_site_label_3
_geom_angle
_geom_angle_site_symmetry_1
_geom_angle_site_symmetry_3
N3 Cu1 N3 86.96(10) 2_655 9_655
N3 Cu1 N1 171.55(7) 2_655 10
N3 Cu1 N1 92.72(7) 9_655 10
N3 Cu1 N1 92.72(7) 2_655 .
N3 Cu1 N1 171.55(7) 9_655 .
N1 Cu1 N1 86.35(10) 10 .
N3 Cu1 F1 85.52(5) 2_655 .
N3 Cu1 F1 85.52(5) 9_655 .
N1 Cu1 F1 86.04(5) 10 .
N1 Cu1 F1 86.04(5) . .
N3 Cu1 O1 107.38(10) 2_655 .
N3 Cu1 O1 85.32(9) 9_655 .
N1 Cu1 O1 80.99(9) 10 .
N1 Cu1 O1 102.80(9) . .
F1 Cu1 O1 163.73(8) . .
N3 Cu1 O1 85.32(9) 2_655 10
N3 Cu1 O1 107.38(10) 9_655 10
N1 Cu1 O1 102.80(9) 10 10
N1 Cu1 O1 80.99(9) . 10
F1 Cu1 O1 163.73(8) . 10
O1 Cu1 O1 32.08(15) . 10
F2 Si1 F2 180.0 9_655 .
F2 Si1 F1 90.09(6) 9_655 .
F2 Si1 F1 89.91(6) . .
F2 Si1 F1 89.91(6) 9_655 9_655
F2 Si1 F1 90.09(6) . 9_655
F1 Si1 F1 180.0 . 9_655
F2 Si1 F3 90.0 9_655 .
F2 Si1 F3 90.0 . .
F1 Si1 F3 90.0 . .
F1 Si1 F3 90.0 9_655 .
F2 Si1 F3 90.0 9_655 9_655
F2 Si1 F3 90.0 . 9_655
F1 Si1 F3 90.0 . 9_655
F1 Si1 F3 90.0 9_655 9_655
F3 Si1 F3 180.0 . 9_655
F4 Si2 F5 90.40(4) . .
F4 Si2 F5 90.40(4) . 2
F5 Si2 F5 179.21(9) . 2
F4 Si2 F5 90.40(4) . 4
F5 Si2 F5 90.0 . 4
F5 Si2 F5 90.0 2 4
F4 Si2 F5 90.40(4) . 3
F5 Si2 F5 90.0 . 3
F5 Si2 F5 90.0 2 3
F5 Si2 F5 179.21(9) 4 3
F4 Si2 F6 180.0 . .
F5 Si2 F6 89.60(4) . .
F5 Si2 F6 89.60(4) 2 .
F5 Si2 F6 89.60(4) 4 .
F5 Si2 F6 89.60(4) 3 .
Si1 F1 Cu1 178.61(8) . .
C1 N1 N2 119.96(19) . .
C1 N1 Cu1 124.16(13) . .
N2 N1 Cu1 115.63(16) . .
C4 N2 N1 117.6(2) . .
C5 N3 N4 120.54(19) . .
C5 N3 Cu1 125.73(13) . 9_655
N4 N3 Cu1 113.48(16) . 9_655
C8 N4 N3 117.4(2) . .
N1 C1 C2 124.1(2) . .
N1 C1 H1 117.9 . .
C2 C1 H1 117.9 . .
C3 C2 C1 115.6(2) . .
C3 C2 C9 122.8(2) . .
C1 C2 C9 121.61(19) . .
C2 C3 C4 117.5(2) . .
C2 C3 H3 121.3 . .
C4 C3 H3 121.3 . .
N2 C4 C3 125.2(2) . .
N2 C4 H4 117.4 . .
C3 C4 H4 117.4 . .
N3 C5 C6 124.14(19) . .
N3 C5 H5 117.9 . .
C6 C5 H5 117.9 . .
C7 C6 C5 114.3(2) . .
C7 C6 C11 123.9(2) . .
C5 C6 C11 121.87(19) . .
C8 C7 C6 118.9(2) . .
C8 C7 H7 120.5 . .
C6 C7 H7 120.5 . .
N4 C8 C7 124.7(2) . .
N4 C8 H8 117.7 . .
C7 C8 H8 117.7 . .
C10 C9 C14 118.7(2) . .
C10 C9 C2 120.95(18) . .
C14 C9 C2 120.3(2) . .
C9 C10 C11 121.42(19) . .
C9 C10 H10 119.3 . .
C11 C10 H10 119.3 . .
C12 C11 C10 117.9(2) . .
C12 C11 C6 120.6(2) . .
C10 C11 C6 121.45(19) . .
C13 C12 C11 121.4(3) . .
C13 C12 H12 119.3 . .
C11 C12 H12 119.3 . .
C12 C13 C14 119.9(2) . .
C12 C13 H13 120.1 . .
C14 C13 H13 120.1 . .
C13 C14 C9 120.6(3) . .
C13 C14 H14 119.7 . .
C9 C14 H14 119.7 . .
O1 O1 C15 60.84(15) 10 .
O1 O1 Cu1 73.96(8) 10 .
C15 O1 Cu1 133.6(2) . .
O1 O1 H1O 113.4 10 .
C15 O1 H1O 103.4 . .
Cu1 O1 H1O 103.6 . .
O1 C15 H15A 109.6 . .
O1 C15 H15B 109.9 . .
H15A C15 H15B 109.5 . .
O1 C15 H15C 109.0 . .
H15A C15 H15C 109.5 . .
H15B C15 H15C 109.5 . .

loop_
_geom_bond_atom_site_label_1
_geom_bond_atom_site_label_2
_geom_bond_distance
_geom_bond_site_symmetry_2
Cu1 N3 2.0705(19) 2_655
Cu1 N3 2.0705(19) 9_655
Cu1 N1 2.0905(19) 10
Cu1 N1 2.0905(19) .
Cu1 F1 2.2191(14) .
Cu1 O1 2.261(3) .
Cu1 O1 2.261(3) 10
Si1 F2 1.6731(13) 9_655
Si1 F2 1.6731(13) .
Si1 F1 1.6774(13) .
Si1 F1 1.6774(13) 9_655
Si1 F3 1.6823(14) .
Si1 F3 1.6823(14) 9_655
Si2 F4 1.679(2) .
Si2 F5 1.6900(10) .
Si2 F5 1.6900(10) 2
Si2 F5 1.6900(10) 4
Si2 F5 1.6900(10) 3
Si2 F6 1.698(2) .
N1 C1 1.333(3) .
N1 N2 1.340(2) .
N2 C4 1.326(3) .
N3 C5 1.323(3) .
N3 N4 1.344(2) .
N3 Cu1 2.0705(19) 9_655
N4 C8 1.318(3) .
C1 C2 1.397(3) .
C1 H1 0.9500 .
C2 C3 1.379(3) .
C2 C9 1.484(3) .
C3 C4 1.383(4) .
C3 H3 0.9500 .
C4 H4 0.9500 .
C5 C6 1.406(3) .
C5 H5 0.9500 .
C6 C7 1.378(3) .
C6 C11 1.469(3) .
C7 C8 1.375(4) .
C7 H7 0.9500 .
C8 H8 0.9500 .
C9 C10 1.387(3) .
C9 C14 1.407(3) .
C10 C11 1.402(3) .
C10 H10 0.9500 .
C11 C12 1.401(3) .
C12 C13 1.376(5) .
C12 H12 0.9500 .
C13 C14 1.379(4) .
C13 H13 0.9500 .
C14 H14 0.9500 .
O1 O1 1.250(6) 10
O1 C15 1.282(4) .
O1 H1O 0.8499 .
C15 O1 1.282(4) 10
C15 H15A 0.9600 .
C15 H15B 0.9600 .
C15 H15C 0.9600 .

loop_
_geom_torsion_atom_site_label_1
_geom_torsion_atom_site_label_2
_geom_torsion_atom_site_label_3
_geom_torsion_atom_site_label_4
_geom_torsion
_geom_torsion_site_symmetry_1
_geom_torsion_site_symmetry_4
N3 Cu1 N1 C1 -75.89(17) 2_655 .
N1 Cu1 N1 C1 95.70(17) 10 .
F1 Cu1 N1 C1 9.43(17) . .
O1 Cu1 N1 C1 175.60(18) . .
O1 Cu1 N1 C1 -160.71(19) 10 .
N3 Cu1 N1 N2 109.74(15) 2_655 .
N1 Cu1 N1 N2 -78.67(15) 10 .
F1 Cu1 N1 N2 -164.94(15) . .
O1 Cu1 N1 N2 1.23(17) . .
O1 Cu1 N1 N2 24.92(16) 10 .
C1 N1 N2 C4 -1.2(3) . .
Cu1 N1 N2 C4 173.46(17) . .
C5 N3 N4 C8 0.1(3) . .
Cu1 N3 N4 C8 -174.38(19) 9_655 .
N2 N1 C1 C2 2.0(3) . .
Cu1 N1 C1 C2 -172.13(15) . .
N1 C1 C2 C3 -1.3(3) . .
N1 C1 C2 C9 179.71(19) . .
C1 C2 C3 C4 -0.1(3) . .
C9 C2 C3 C4 178.9(2) . .
N1 N2 C4 C3 -0.2(4) . .
C2 C3 C4 N2 0.8(4) . .
N4 N3 C5 C6 -1.7(3) . .
Cu1 N3 C5 C6 172.08(15) 9_655 .
N3 C5 C6 C7 1.6(3) . .
N3 C5 C6 C11 -178.45(19) . .
C5 C6 C7 C8 -0.1(3) . .
C11 C6 C7 C8 180.0(2) . .
N3 N4 C8 C7 1.5(4) . .
C6 C7 C8 N4 -1.5(4) . .
C3 C2 C9 C10 155.6(2) . .
C1 C2 C9 C10 -25.6(3) . .
C3 C2 C9 C14 -25.3(3) . .
C1 C2 C9 C14 153.6(2) . .
C14 C9 C10 C11 -0.1(3) . .
C2 C9 C10 C11 179.03(19) . .
C9 C10 C11 C12 -0.2(3) . .
C9 C10 C11 C6 179.16(19) . .
C7 C6 C11 C12 26.5(3) . .
C5 C6 C11 C12 -153.4(2) . .
C7 C6 C11 C10 -152.8(2) . .
C5 C6 C11 C10 27.3(3) . .
C10 C11 C12 C13 0.3(4) . .
C6 C11 C12 C13 -179.0(2) . .
C11 C12 C13 C14 -0.2(4) . .
C12 C13 C14 C9 -0.1(4) . .
C10 C9 C14 C13 0.3(3) . .
C2 C9 C14 C13 -178.9(2) . .
N3 Cu1 O1 O1 -48.68(6) 2_655 10
N3 Cu1 O1 O1 -134.01(5) 9_655 10
N1 Cu1 O1 O1 132.47(5) 10 10
N1 Cu1 O1 O1 48.33(5) . 10
F1 Cu1 O1 O1 170.0(3) . 10
N3 Cu1 O1 C15 -35.5(4) 2_655 .
N3 Cu1 O1 C15 -120.8(4) 9_655 .
N1 Cu1 O1 C15 145.7(4) 10 .
N1 Cu1 O1 C15 61.5(4) . .
F1 Cu1 O1 C15 -176.7(3) . .
O1 Cu1 O1 C15 13.2(4) 10 .
Cu1 O1 C15 O1 -14.6(5) . 10

loop_
_platon_squeeze_void_nr
_platon_squeeze_void_average_x
_platon_squeeze_void_average_y
_platon_squeeze_void_average_z
_platon_squeeze_void_volume
_platon_squeeze_void_count_electrons
_platon_squeeze_void_content
1 0.000 0.000 0.000 199 59 '3 CH3OH'
2 0.000 0.000 0.500 63 14 CH3OH
3 0.000 0.500 0.250 70 18 CH3OH
4 0.000 0.500 0.750 70 18 CH3OH
5 0.500 0.500 0.500 199 59 '3 CH3OH'
6 0.500 0.500 0.000 63 14 CH3OH
7 0.500 1.000 0.250 70 18 CH3OH
8 0.500 1.000 0.750 70 18 CH3OH
